data_9007858
loop_
_publ_author_name
'Wang, Y. P.'
'Hwu, J. M.'
'Wang, S. L.'

_publ_section_title
;
 Structure of Cl(NO)2Cr(n5-C5H4)C(O)(n5-C5H4)Fe(n5-C5H5)
;
_journal_name_full 'Acta Crystallographica, Section C'
_journal_page_first 2305
_journal_page_last 2308
_journal_paper_doi 10.1107/S0108270190004474
_journal_volume 46
_journal_year 1990
_chemical_formula_structural CrFe(C5H5)(C11H8O)Cl(NO)2
_chemical_formula_sum 'C16 Cl Cr Fe N2 O3'
_space_group_IT_number 14
_symmetry_space_group_name_Hall '-P 2ybc'
_symmetry_space_group_name_H-M 'P 1 21/c 1'
_cell_angle_alpha 90
_cell_angle_beta 111.43
_cell_angle_gamma 90
_cell_formula_units_Z 4
_cell_length_a 10.938
_cell_length_b 12.487
_cell_length_c 12.460
_cell_volume 1584.166
_database_code_amcsd 0010221
_exptl_crystal_density_diffrn 1.725
_cod_original_formula_sum 'Fe Cr Cl O3 N2 C16'
_cod_database_code 9007858
_amcsd_formula_title CrFe(C5H5)(C11H80)Cl(NO)2

loop_
_space_group_symop_operation_xyz
x,y,z
x,1/2-y,1/2+z
-x,1/2+y,1/2-z
-x,-y,-z

loop_
_atom_site_label
_atom_site_fract_x
_atom_site_fract_y
_atom_site_fract_z
_atom_site_U_iso_or_equiv
_atom_site_attached_hydrogens
Fe 0.75310 0.57880 0.10870 0.02600 0
Cr 0.24910 0.60760 0.44030 0.03000 0
Cl 0.44930 0.65070 0.58020 0.07500 0
O 0.97990 0.81740 0.26150 0.05000 0
O1 0.07470 0.69540 0.53960 0.08400 0
O2 0.20300 0.38990 0.48790 0.08500 0
N1 0.15350 0.66220 0.50880 0.04500 0
N2 0.23150 0.47790 0.47850 0.04700 0
C 0.98550 0.71930 0.26280 0.03200 0
C11 0.87000 0.65480 0.25450 0.03200 0
C12 0.74220 0.70000 0.21560 0.03600 1
C13 0.65120 0.61700 0.21440 0.03800 1
C14 0.72460 0.52080 0.25280 0.03500 1
C15 0.85840 0.54210 0.27590 0.03200 1
C21 0.11400 0.66990 0.27510 0.03200 0
C22 0.23050 0.73370 0.31030 0.04000 1
C23 0.33640 0.66590 0.31280 0.05000 1
C24 0.28570 0.56100 0.28130 0.04500 1
C25 0.15060 0.56340 0.25860 0.03500 1
C31 0.83240 0.59870 -0.01410 0.05500 1
C32 0.70690 0.64220 -0.05290 0.04800 1
C33 0.61730 0.55940 -0.05520 0.04100 1
C34 0.69070 0.46490 -0.01830 0.04000 1
C35 0.82350 0.48850 0.00760 0.04900 1

loop_
_cod_related_entry_id
_cod_related_entry_database
_cod_related_entry_code
1 AMCSD 0010221
